data_4109982
loop_
_publ_author_name
'Satyamaheshwar Peddibhotla'
'Yongjun Dang'
'Jun O. Liu'
'Daniel Romo'

_publ_section_title
;
 Simultaneous Arming and Structure/Activity Studies of Natural Products
 Employing O-H Insertions: An Expedient and Versatile Strategy for Natural
 Products-Based Chemical Genetics
;
_journal_name_full 'Journal of the American Chemical Society'
_journal_page_first 12222
_journal_page_last 12231
_journal_paper_doi 10.1021/ja0733686
_journal_volume 129
_journal_year 2007
_chemical_formula_sum 'C61 H64 Br N O16'
_chemical_formula_weight 1147.04
_chemical_name_systematic
; 
 ? 
;
_space_group_IT_number 5
_symmetry_cell_setting monoclinic
_symmetry_space_group_name_Hall 'C 2y'
_symmetry_space_group_name_H-M 'C 1 2 1'
_atom_sites_solution_hydrogens geom
_atom_sites_solution_primary direct
_atom_sites_solution_secondary difmap
_audit_creation_method SHELXL-97
_cell_angle_alpha 90.00
_cell_angle_beta 110.28(2)
_cell_angle_gamma 90.00
_cell_formula_units_Z 4
_cell_length_a 23.4450(10)
_cell_length_b 21.6830(10)
_cell_length_c 13.6470(6)
_cell_measurement_reflns_used 7754
_cell_measurement_temperature 110(2)
_cell_measurement_theta_max 61.78
_cell_measurement_theta_min 2.86
_cell_volume 6507.5(10)
_computing_cell_refinement
;
CELL_NOW (Sheldrick, 2003), BRUKER SAINT
;
_computing_data_collection 'Bruker FRAMBO'
_computing_data_reduction 'Bruker SAINT'
_computing_molecular_graphics
;
X-seed (Barbour 1999)
;
_computing_publication_material 'Bruker SHELXTL'
_computing_structure_refinement 'Bruker SHELXTL'
_computing_structure_solution
;
SIR2004 as incorporated in WINGX (Farrugia 1999)
;
_diffrn_ambient_temperature 110(2)
_diffrn_measured_fraction_theta_full 0.983
_diffrn_measured_fraction_theta_max 0.983
_diffrn_measurement_device_type 'Bruker GADDS D8 Discover'
_diffrn_measurement_method 'phi and omega scans'
_diffrn_radiation_monochromator graphite
_diffrn_radiation_source 'fine-focus sealed tube'
_diffrn_radiation_type CuK\a
_diffrn_radiation_wavelength 1.54178
_diffrn_reflns_av_R_equivalents 0.0425
_diffrn_reflns_av_sigmaI/netI 0.0621
_diffrn_reflns_limit_h_max 25
_diffrn_reflns_limit_h_min -26
_diffrn_reflns_limit_k_max 23
_diffrn_reflns_limit_k_min -24
_diffrn_reflns_limit_l_max 15
_diffrn_reflns_limit_l_min -15
_diffrn_reflns_number 25163
_diffrn_reflns_theta_full 61.79
_diffrn_reflns_theta_max 61.79
_diffrn_reflns_theta_min 2.86
_exptl_absorpt_coefficient_mu 1.375
_exptl_absorpt_correction_T_max 0.8415
_exptl_absorpt_correction_T_min 0.6913
_exptl_absorpt_correction_type multi-scan
_exptl_absorpt_process_details 'SADABS (Sheldrick 2006)'
_exptl_crystal_colour colorless
_exptl_crystal_density_diffrn 1.171
_exptl_crystal_description block
_exptl_crystal_F_000 2400
_exptl_crystal_size_max 0.29
_exptl_crystal_size_mid 0.29
_exptl_crystal_size_min 0.13
_platon_squeeze_details
;
Residual peaks corresponding to solvent molecules could not be
modelled due to disorder. These solvent molecules were "squeezed out"
using platon squeeze procedure.
;
_refine_diff_density_max 0.642
_refine_diff_density_min -0.631
_refine_diff_density_rms 0.052
_refine_ls_abs_structure_details 'Flack H D (1983), Acta Cryst. A39, 876-881'
_refine_ls_abs_structure_Flack 0.09(2)
_refine_ls_extinction_coef 0.00004(3)
_refine_ls_extinction_expression Fc^*^=kFc[1+0.001xFc^2^\l^3^/sin(2\q)]^-1/4^
_refine_ls_extinction_method SHELXL
_refine_ls_goodness_of_fit_ref 1.052
_refine_ls_hydrogen_treatment constr
_refine_ls_matrix_type full
_refine_ls_number_parameters 741
_refine_ls_number_reflns 9174
_refine_ls_number_restraints 931
_refine_ls_restrained_S_all 1.007
_refine_ls_R_factor_all 0.0605
_refine_ls_R_factor_gt 0.0538
_refine_ls_shift/su_max 0.001
_refine_ls_shift/su_mean 0.000
_refine_ls_structure_factor_coef Fsqd
_refine_ls_weighting_details 'calc w=1/[\s^2^(Fo^2^)+(0.0869P)^2^+4.2666P] where P=(Fo^2^+2Fc^2^)/3'
_refine_ls_weighting_scheme calc
_refine_ls_wR_factor_gt 0.1435
_refine_ls_wR_factor_ref 0.1490
_reflns_number_gt 8083
_reflns_number_total 9174
_reflns_threshold_expression >2sigma(I)
_cod_data_source_file ja0733686si20070511_073012.cif
_cod_data_source_block drg
_cod_original_cell_volume 6507.6(5)
_cod_database_code 4109982

loop_
_symmetry_equiv_pos_as_xyz
'x, y, z'
'-x, y, -z'
'x+1/2, y+1/2, z'
'-x+1/2, y+1/2, -z'

loop_
_atom_site_label
_atom_site_type_symbol
_atom_site_fract_x
_atom_site_fract_y
_atom_site_fract_z
_atom_site_U_iso_or_equiv
_atom_site_adp_type
_atom_site_occupancy
_atom_site_symmetry_multiplicity
_atom_site_calc_flag
_atom_site_refinement_flags
_atom_site_disorder_assembly
_atom_site_disorder_group
C1 C 0.86508(15) 0.84828(17) 0.8081(3) 0.0296(7) Uani 1 1 d U . .
C2 C 0.91833(15) 0.88640(17) 0.7944(3) 0.0299(7) Uani 1 1 d U C .
H2 H 0.9439 0.9039 0.8635 0.036 Uiso 1 1 calc R . .
C3 C 0.90335(15) 0.93821(17) 0.7102(2) 0.0285(7) Uani 1 1 d U . .
H3 H 0.8616 0.9292 0.6601 0.034 Uiso 1 1 calc R C .
C4 C 0.94628(16) 0.93512(18) 0.6461(3) 0.0308(7) Uani 1 1 d U C .
C5 C 0.95731(16) 0.99226(18) 0.5872(3) 0.0333(8) Uani 1 1 d U . .
H5 H 0.9511 0.9820 0.5127 0.040 Uiso 1 1 calc R C .
C6 C 0.92631(18) 1.05320(18) 0.5952(3) 0.0379(9) Uani 1 1 d U C .
H6A H 0.9577 1.0831 0.6350 0.045 Uiso 1 1 calc R . .
H6B H 0.9063 1.0701 0.5241 0.045 Uiso 1 1 calc R . .
C7 C 0.87895(16) 1.04678(17) 0.6483(3) 0.0319(8) Uani 1 1 d U . .
H7 H 0.8436 1.0244 0.5979 0.038 Uiso 1 1 calc R C .
C8 C 0.90172(15) 1.00651(17) 0.7492(3) 0.0305(8) Uani 1 1 d U C .
C9 C 0.85461(16) 1.02294(17) 0.8035(3) 0.0321(8) Uani 1 1 d U . .
C10 C 0.78946(16) 0.99753(18) 0.7605(3) 0.0338(8) Uani 1 1 d U C .
H10 H 0.7686 1.0160 0.6900 0.041 Uiso 1 1 calc R . .
C11 C 0.78585(16) 0.92902(19) 0.7500(3) 0.0325(8) Uani 1 1 d U . .
C12 C 0.75637(15) 0.90165(19) 0.6585(3) 0.0321(8) Uani 1 1 d U C .
C13 C 0.76412(15) 0.83318(18) 0.6505(3) 0.0326(8) Uani 1 1 d U . .
H13 H 0.7365 0.8108 0.6803 0.039 Uiso 1 1 calc R C .
C14 C 0.83002(16) 0.81253(19) 0.7064(3) 0.0358(8) Uani 1 1 d U C .
H14A H 0.8525 0.8169 0.6573 0.043 Uiso 1 1 calc R . .
H14B H 0.8299 0.7682 0.7237 0.043 Uiso 1 1 calc R . .
C15 C 0.82125(16) 0.88897(19) 0.8440(3) 0.0340(8) Uani 1 1 d U C .
C16 C 0.85765(18) 0.92415(19) 0.9454(3) 0.0378(9) Uani 1 1 d U . .
H16A H 0.8307 0.9531 0.9632 0.057 Uiso 1 1 calc R C .
H16B H 0.8910 0.9470 0.9344 0.057 Uiso 1 1 calc R . .
H16C H 0.8743 0.8946 1.0026 0.057 Uiso 1 1 calc R . .
C17 C 0.77586(19) 0.8484(2) 0.8763(3) 0.0411(9) Uani 1 1 d U . .
H17A H 0.7445 0.8322 0.8135 0.062 Uiso 1 1 calc R C .
H17B H 0.7567 0.8734 0.9161 0.062 Uiso 1 1 calc R . .
H17C H 0.7978 0.8139 0.9196 0.062 Uiso 1 1 calc R . .
C18 C 1.00517(15) 0.81865(18) 0.8306(3) 0.0317(8) Uani 1 1 d U . .
C19 C 1.02978(15) 0.76812(17) 0.7814(3) 0.0291(7) Uani 1 1 d U . .
C20 C 0.99298(16) 0.73777(18) 0.6935(3) 0.0337(8) Uani 1 1 d U . .
H20 H 0.9509 0.7474 0.6641 0.040 Uiso 1 1 calc R C .
C21 C 1.01818(18) 0.6930(2) 0.6487(3) 0.0405(9) Uani 1 1 d U . .
H21 H 0.9930 0.6715 0.5886 0.049 Uiso 1 1 calc R . .
C22 C 1.07938(19) 0.6792(2) 0.6899(3) 0.0450(10) Uani 1 1 d U . .
H22 H 1.0963 0.6489 0.6577 0.054 Uiso 1 1 calc R C .
C23 C 1.11624(18) 0.70992(19) 0.7793(3) 0.0423(9) Uani 1 1 d U . .
H23 H 1.1584 0.7007 0.8081 0.051 Uiso 1 1 calc R . .
C24 C 1.09161(16) 0.75310(18) 0.8252(3) 0.0357(8) Uani 1 1 d U . .
H24 H 1.1164 0.7732 0.8872 0.043 Uiso 1 1 calc R C .
C25 C 0.88619(15) 0.88427(18) 0.4847(3) 0.0312(8) Uani 1 1 d U . .
C26 C 0.88877(18) 0.83145(19) 0.4169(3) 0.0378(9) Uani 1 1 d U . .
H26A H 0.8594 0.8380 0.3464 0.057 Uiso 1 1 calc R . .
H26B H 0.8788 0.7933 0.4458 0.057 Uiso 1 1 calc R . .
H26C H 0.9298 0.8283 0.4138 0.057 Uiso 1 1 calc R . .
C27 C 1.01540(16) 0.93478(19) 0.7016(3) 0.0342(8) Uani 1 1 d U . .
H27A H 1.0278 0.9383 0.7785 0.041 Uiso 1 1 calc R C .
H27B H 1.0357 0.8992 0.6822 0.041 Uiso 1 1 calc R . .
C28 C 0.96390(17) 1.02978(19) 0.8248(3) 0.0369(9) Uani 1 1 d U . .
H28A H 0.9589 1.0709 0.8505 0.055 Uiso 1 1 calc R C .
H28B H 0.9930 1.0318 0.7877 0.055 Uiso 1 1 calc R . .
H28C H 0.9791 1.0013 0.8839 0.055 Uiso 1 1 calc R . .
C29 C 0.70267(18) 1.04462(19) 0.7846(3) 0.0427(9) Uani 1 1 d U . .
C30 C 0.6748(2) 1.0559(2) 0.8663(4) 0.0581(12) Uani 1 1 d U . .
H30A H 0.6738 1.0172 0.9028 0.087 Uiso 1 1 calc R . .
H30B H 0.6333 1.0715 0.8332 0.087 Uiso 1 1 calc R . .
H30C H 0.6991 1.0864 0.9165 0.087 Uiso 1 1 calc R . .
C31 C 0.71785(17) 0.9347(2) 0.5598(3) 0.0394(9) Uani 1 1 d U . .
H31A H 0.7407 0.9382 0.5120 0.059 Uiso 1 1 calc R C .
H31B H 0.7076 0.9760 0.5777 0.059 Uiso 1 1 calc R . .
H31C H 0.6804 0.9113 0.5260 0.059 Uiso 1 1 calc R . .
C32 C 0.69494(15) 0.79075(17) 0.4909(3) 0.0296(7) Uani 1 1 d U . .
C33 C 0.68784(15) 0.77903(17) 0.3779(3) 0.0308(8) Uani 1 1 d U A .
H33 H 0.6831 0.8195 0.3408 0.037 Uiso 1 1 calc R . .
C34 C 0.74208(15) 0.74532(17) 0.3666(3) 0.0307(8) Uani 1 1 d U . .
H34 H 0.7790 0.7710 0.4015 0.037 Uiso 1 1 calc R B .
C35 C 0.80553(16) 0.67115(17) 0.4938(3) 0.0310(8) Uani 1 1 d U . .
C36 C 0.80862(16) 0.61276(18) 0.5545(3) 0.0328(8) Uani 1 1 d U B .
C37 C 0.75767(17) 0.58589(19) 0.5682(3) 0.0362(8) Uani 1 1 d U . .
H37 H 0.7186 0.6035 0.5350 0.043 Uiso 1 1 calc R B .
C38 C 0.76356(19) 0.53444(19) 0.6290(3) 0.0389(9) Uani 1 1 d U B .
H38 H 0.7287 0.5162 0.6375 0.047 Uiso 1 1 calc R . .
C39 C 0.8211(2) 0.5089(2) 0.6786(3) 0.0492(10) Uani 1 1 d U . .
H39 H 0.8253 0.4731 0.7207 0.059 Uiso 1 1 calc R B .
C40 C 0.8709(2) 0.5349(2) 0.6669(3) 0.0511(11) Uani 1 1 d U B .
H40 H 0.9098 0.5172 0.7010 0.061 Uiso 1 1 calc R . .
C41 C 0.86559(19) 0.5874(2) 0.6054(3) 0.0500(11) Uani 1 1 d U . .
H41 H 0.9008 0.6057 0.5984 0.060 Uiso 1 1 calc R B .
C42 C 0.73475(16) 0.74025(18) 0.2521(3) 0.0321(8) Uani 1 1 d U B .
C43 C 0.74339(17) 0.7933(2) 0.2016(3) 0.0390(9) Uani 1 1 d U . .
H43 H 0.7532 0.8310 0.2392 0.047 Uiso 1 1 calc R B .
C44 C 0.73779(17) 0.7919(2) 0.0965(3) 0.0451(10) Uani 1 1 d U B .
H44 H 0.7448 0.8280 0.0630 0.054 Uiso 1 1 calc R . .
C45 C 0.72203(19) 0.7376(3) 0.0421(3) 0.0537(11) Uani 1 1 d U . .
H45 H 0.7182 0.7366 -0.0295 0.064 Uiso 1 1 calc R B .
C46 C 0.71163(18) 0.6842(2) 0.0889(3) 0.0452(10) Uani 1 1 d U B .
H46 H 0.7001 0.6471 0.0499 0.054 Uiso 1 1 calc R . .
C47 C 0.71849(16) 0.68602(19) 0.1948(3) 0.0359(8) Uani 1 1 d U . .
H47 H 0.7119 0.6496 0.2282 0.043 Uiso 1 1 calc R B .
C48 C 0.57943(18) 0.7791(2) 0.2913(3) 0.0505(10) Uani 0.3235(14) 1 d PDU A -1
H48 H 0.5780 0.8084 0.3437 0.061 Uiso 0.3235(14) 1 d PR A -1
C49 C 0.57674(17) 0.8130(2) 0.1939(3) 0.0501(10) Uani 0.3235(14) 1 d PDU A -1
C50 C 0.5627(14) 0.8760(6) 0.2004(15) 0.068(3) Uani 0.3235(14) 1 d PDU A -1
H50 H 0.5552 0.8896 0.2610 0.082 Uiso 0.3235(14) 1 calc PR A -1
C51 C 0.5592(9) 0.9200(7) 0.1216(12) 0.071(2) Uani 0.3235(14) 1 d PDU A -1
H51 H 0.5552 0.9631 0.1298 0.085 Uiso 0.3235(14) 1 calc PR A -1
C52 C 0.5624(9) 0.8935(8) 0.0325(11) 0.068(2) Uani 0.3235(14) 1 d PDU A -1
Br1 Br 0.5614(1) 0.9468(1) -0.0799(2) 0.1145(5) Uani 0.324(1) 1 d PDU A -1
C53 C 0.5759(10) 0.8346(8) 0.0233(12) 0.0546(16) Uani 0.3235(14) 1 d PDU A -1
H53 H 0.5784 0.8203 -0.0409 0.066 Uiso 0.3235(14) 1 calc PR A -1
C54 C 0.5864(15) 0.7933(8) 0.1069(14) 0.053(2) Uani 0.3235(14) 1 d PDU A -1
H54 H 0.6001 0.7525 0.1025 0.064 Uiso 0.3235(14) 1 calc PR A -1
C48A C 0.57943(18) 0.7791(2) 0.2913(3) 0.0505(10) Uani 0.6765(14) 1 d PDU A -2
H48A H 0.5792 0.8093 0.3448 0.061 Uiso 0.6765(14) 1 d PR A -2
C49A C 0.57674(17) 0.8130(2) 0.1939(3) 0.0501(10) Uani 0.6765(14) 1 d PDU A -2
C50A C 0.5803(5) 0.8754(4) 0.1831(8) 0.068(3) Uani 0.6765(14) 1 d PDU A -2
H50A H 0.5802 0.9015 0.2390 0.082 Uiso 0.6765(14) 1 calc PR A -2
C51A C 0.5841(4) 0.9025(4) 0.0892(7) 0.071(2) Uani 0.6765(14) 1 d PDU A -2
H51A H 0.5833 0.9459 0.0796 0.085 Uiso 0.6765(14) 1 calc PR A -2
C52A C 0.5888(4) 0.8634(5) 0.0156(6) 0.068(2) Uani 0.6765(14) 1 d PDU A -2
Br1A Br 0.59689(6) 0.9009(1) -0.1078(1) 0.1145(5) Uani 0.676(1) 1 d PDU A -2
C53A C 0.5836(4) 0.8020(4) 0.0172(5) 0.0546(16) Uani 0.6765(14) 1 d PDU A -2
H53A H 0.5834 0.7768 -0.0399 0.066 Uiso 0.6765(14) 1 calc PR A -2
C54A C 0.5786(6) 0.7771(4) 0.1095(7) 0.053(2) Uani 0.6765(14) 1 d PDU A -2
H54A H 0.5763 0.7336 0.1148 0.064 Uiso 0.6765(14) 1 calc PR A -2
C55 C 0.52803(18) 0.7347(2) 0.2702(3) 0.0489(10) Uani 1 1 d U A -2
C56 C 0.4219(2) 0.7265(3) 0.2386(5) 0.0737(15) Uani 1 1 d U A -2
H56A H 0.4219 0.6922 0.1908 0.088 Uiso 1 1 calc R A -2
H56B H 0.3859 0.7526 0.2043 0.088 Uiso 1 1 calc R A -2
C57 C 0.4188(3) 0.7006(3) 0.3413(6) 0.0856(17) Uani 1 1 d U A -2
H57A H 0.4216 0.7348 0.3908 0.103 Uiso 1 1 calc R A -2
H57B H 0.4535 0.6724 0.3733 0.103 Uiso 1 1 calc R A -2
C58 C 0.3582(3) 0.6653(3) 0.3202(6) 0.0860(18) Uani 1 1 d U A -2
H58A H 0.3477 0.6657 0.3845 0.103 Uiso 1 1 calc R A -2
H58B H 0.3254 0.6871 0.2650 0.103 Uiso 1 1 calc R A -2
C59 C 0.3605(3) 0.5994(3) 0.2867(5) 0.0815(17) Uani 1 1 d U A -2
H59A H 0.3948 0.5791 0.3412 0.098 Uiso 1 1 calc R A -2
H59B H 0.3228 0.5789 0.2867 0.098 Uiso 1 1 calc R A -2
C60 C 0.3670(2) 0.5868(3) 0.1858(4) 0.0608(12) Uani 1 1 d U A -2
C61 C 0.3726(3) 0.5767(3) 0.1070(4) 0.0810(17) Uani 1 1 d U A -2
H61 H 0.3773 0.5684 0.0418 0.097 Uiso 1 1 calc R A -2
N1 N 0.75005(12) 0.68708(14) 0.4225(2) 0.0281(6) Uani 1 1 d U B -2
H1A H 0.7390 0.6550 0.3708 0.034 Uiso 1 1 d R B -2
O1 O 0.89192(11) 0.80117(12) 0.88377(18) 0.0351(6) Uani 1 1 d U C -2
H1 H 0.9096 0.8175 0.9423 0.053 Uiso 1 1 calc R C -2
O2 O 0.95298(10) 0.83958(11) 0.76250(17) 0.0301(5) Uani 1 1 d U C -2
O3 O 1.02961(11) 0.83957(12) 0.91715(17) 0.0340(6) Uani 1 1 d U C -2
O4 O 0.93281(10) 0.88181(12) 0.57594(17) 0.0310(5) Uani 1 1 d U C -2
O5 O 0.84891(11) 0.92633(13) 0.46331(19) 0.0398(6) Uani 1 1 d U C -2
O6 O 1.02225(11) 0.99219(13) 0.6509(2) 0.0400(6) Uani 1 1 d U C -2
O7 O 0.85697(11) 1.10626(12) 0.66383(18) 0.0349(6) Uani 1 1 d U C -2
H7A H 0.8865 1.1288 0.6971 0.052 Uiso 1 1 calc R C -2
O8 O 0.75007(10) 0.81550(12) 0.54133(17) 0.0324(6) Uani 1 1 d U C -2
O9 O 0.65723(12) 0.78119(14) 0.53037(19) 0.0448(7) Uani 1 1 d U C -2
O10 O 0.85094(11) 0.70393(13) 0.5099(2) 0.0422(7) Uani 1 1 d U B -2
O11 O 0.63426(10) 0.74330(12) 0.33046(18) 0.0339(6) Uani 1 1 d U A -2
O12 O 0.53272(13) 0.68002(16) 0.2576(3) 0.0587(8) Uani 1 1 d U A -2
O13 O 0.47671(15) 0.76261(17) 0.2601(3) 0.0749(10) Uani 1 1 d U A -2
O14 O 0.86815(12) 1.05925(13) 0.8748(2) 0.0411(6) Uani 1 1 d U C -2
O15 O 0.75822(12) 1.01791(13) 0.8295(2) 0.0413(6) Uani 1 1 d U C -2
O16 O 0.68206(14) 1.05674(15) 0.6950(2) 0.0573(8) Uani 1 1 d U C -2

loop_
_atom_site_aniso_label
_atom_site_aniso_U_11
_atom_site_aniso_U_22
_atom_site_aniso_U_33
_atom_site_aniso_U_23
_atom_site_aniso_U_13
_atom_site_aniso_U_12
C1 0.0312(18) 0.033(2) 0.0232(16) 0.0026(15) 0.0073(13) 0.0075(15)
C2 0.0300(18) 0.0348(19) 0.0249(16) -0.0058(16) 0.0095(13) 0.0075(15)
C3 0.0270(18) 0.0385(19) 0.0171(15) -0.0020(15) 0.0039(13) 0.0087(15)
C4 0.0343(19) 0.0335(19) 0.0230(16) -0.0036(16) 0.0081(14) 0.0061(15)
C5 0.0287(18) 0.043(2) 0.0276(17) -0.0030(16) 0.0086(14) 0.0002(15)
C6 0.043(2) 0.038(2) 0.0333(19) -0.0017(17) 0.0139(16) 0.0062(17)
C7 0.0330(19) 0.035(2) 0.0269(17) -0.0032(16) 0.0088(14) 0.0075(15)
C8 0.0283(18) 0.036(2) 0.0232(16) -0.0052(15) 0.0043(13) 0.0079(15)
C9 0.0347(19) 0.037(2) 0.0223(17) -0.0002(17) 0.0068(14) 0.0128(16)
C10 0.0351(19) 0.042(2) 0.0275(17) -0.0053(16) 0.0153(14) 0.0131(16)
C11 0.0271(18) 0.046(2) 0.0262(16) 0.0019(16) 0.0119(14) 0.0087(15)
C12 0.0176(16) 0.048(2) 0.0294(17) 0.0008(17) 0.0060(13) 0.0105(15)
C13 0.0286(18) 0.044(2) 0.0232(16) -0.0008(16) 0.0070(13) 0.0034(16)
C14 0.0337(19) 0.044(2) 0.0265(17) 0.0024(17) 0.0066(14) 0.0126(16)
C15 0.0351(19) 0.044(2) 0.0226(16) 0.0018(17) 0.0097(14) 0.0132(16)
C16 0.045(2) 0.047(2) 0.0220(16) -0.0016(17) 0.0111(15) 0.0142(17)
C17 0.051(2) 0.052(2) 0.0224(17) 0.0086(18) 0.0151(16) 0.0074(19)
C18 0.0302(19) 0.037(2) 0.0261(18) 0.0013(16) 0.0076(14) 0.0062(15)
C19 0.0258(17) 0.038(2) 0.0240(16) 0.0053(15) 0.0097(13) 0.0087(15)
C20 0.0248(18) 0.045(2) 0.0319(18) 0.0007(17) 0.0113(14) 0.0058(16)
C21 0.042(2) 0.047(2) 0.0350(19) 0.0002(18) 0.0156(16) 0.0069(18)
C22 0.048(2) 0.044(2) 0.052(2) 0.006(2) 0.0282(19) 0.0112(19)
C23 0.031(2) 0.043(2) 0.054(2) 0.008(2) 0.0151(17) 0.0088(17)
C24 0.0280(19) 0.041(2) 0.0306(18) 0.0056(17) 0.0009(14) 0.0010(16)
C25 0.0254(18) 0.042(2) 0.0296(17) -0.0038(17) 0.0136(14) -0.0022(16)
C26 0.045(2) 0.041(2) 0.0321(18) -0.0125(18) 0.0199(16) -0.0186(17)
C27 0.0307(18) 0.043(2) 0.0277(17) -0.0065(17) 0.0091(14) 0.0050(16)
C28 0.0318(19) 0.041(2) 0.0342(19) -0.0064(18) 0.0071(15) 0.0062(16)
C29 0.040(2) 0.041(2) 0.050(2) 0.007(2) 0.0195(18) 0.0134(18)
C30 0.060(3) 0.049(3) 0.085(3) 0.008(3) 0.050(3) 0.017(2)
C31 0.039(2) 0.046(2) 0.0310(18) 0.0090(18) 0.0091(16) 0.0113(18)
C32 0.0270(18) 0.0312(19) 0.0282(17) 0.0034(16) 0.0064(14) -0.0029(14)
C33 0.0284(18) 0.035(2) 0.0264(17) 0.0036(16) 0.0059(13) -0.0085(15)
C34 0.0259(18) 0.035(2) 0.0279(17) 0.0031(16) 0.0056(13) -0.0072(15)
C35 0.0285(19) 0.032(2) 0.0273(17) -0.0009(16) 0.0034(14) -0.0015(15)
C36 0.0326(19) 0.035(2) 0.0250(17) 0.0059(16) 0.0030(14) 0.0017(15)
C37 0.037(2) 0.043(2) 0.0242(17) 0.0015(17) 0.0054(15) 0.0006(16)
C38 0.048(2) 0.045(2) 0.0236(17) 0.0011(18) 0.0116(16) -0.0055(18)
C39 0.061(3) 0.046(3) 0.034(2) 0.008(2) 0.0092(18) 0.005(2)
C40 0.044(2) 0.046(2) 0.051(2) 0.018(2) 0.0011(19) 0.0117(19)
C41 0.034(2) 0.052(3) 0.057(3) 0.013(2) 0.0071(18) 0.0024(19)
C42 0.0278(18) 0.038(2) 0.0287(17) 0.0054(17) 0.0071(14) -0.0030(15)
C43 0.032(2) 0.044(2) 0.039(2) 0.0097(18) 0.0107(16) -0.0043(17)
C44 0.033(2) 0.067(3) 0.033(2) 0.019(2) 0.0098(16) -0.0017(19)
C45 0.041(2) 0.088(3) 0.0286(19) 0.008(2) 0.0078(17) -0.009(2)
C46 0.038(2) 0.069(3) 0.0283(18) -0.004(2) 0.0116(16) -0.013(2)
C47 0.036(2) 0.045(2) 0.0250(17) -0.0008(17) 0.0074(14) -0.0073(17)
C48 0.033(2) 0.058(3) 0.055(2) 0.011(2) 0.0076(18) 0.0078(18)
C49 0.031(2) 0.060(3) 0.038(2) 0.019(2) -0.0149(16) -0.0071(19)
C50 0.070(8) 0.062(3) 0.049(4) 0.014(3) -0.009(3) -0.024(3)
C51 0.084(6) 0.048(4) 0.065(4) 0.014(3) 0.005(3) -0.020(4)
C52 0.066(6) 0.066(5) 0.047(3) 0.008(3) -0.011(3) -0.027(4)
Br1 0.1276(10) 0.1333(11) 0.0622(5) 0.0423(7) 0.0071(5) -0.0495(8)
C53 0.041(3) 0.068(4) 0.042(3) 0.004(4) -0.002(2) -0.014(5)
C54 0.024(4) 0.079(4) 0.046(2) 0.019(3) -0.0021(19) -0.016(5)
C48A 0.033(2) 0.058(3) 0.055(2) 0.011(2) 0.0076(18) 0.0078(18)
C49A 0.031(2) 0.060(3) 0.038(2) 0.019(2) -0.0149(16) -0.0071(19)
C50A 0.070(8) 0.062(3) 0.049(4) 0.014(3) -0.009(3) -0.024(3)
C51A 0.084(6) 0.048(4) 0.065(4) 0.014(3) 0.005(3) -0.020(4)
C52A 0.066(6) 0.066(5) 0.047(3) 0.008(3) -0.011(3) -0.027(4)
Br1A 0.1276(10) 0.1333(11) 0.0622(5) 0.0423(7) 0.0071(5) -0.0495(8)
C53A 0.041(3) 0.068(4) 0.042(3) 0.004(4) -0.002(2) -0.014(5)
C54A 0.024(4) 0.079(4) 0.046(2) 0.019(3) -0.0021(19) -0.016(5)
C55 0.031(2) 0.048(3) 0.058(3) 0.020(2) 0.0040(18) 0.0035(18)
C56 0.049(3) 0.081(4) 0.091(4) 0.021(3) 0.024(3) 0.006(3)
C57 0.087(4) 0.093(4) 0.099(4) 0.004(4) 0.060(4) 0.005(3)
C58 0.090(4) 0.078(4) 0.114(5) -0.018(4) 0.066(4) -0.020(3)
C59 0.088(4) 0.100(4) 0.076(3) -0.019(3) 0.052(3) -0.005(3)
C60 0.067(3) 0.064(3) 0.058(3) 0.001(2) 0.031(2) 0.005(2)
C61 0.093(4) 0.100(5) 0.050(3) -0.007(3) 0.026(3) 0.021(4)
N1 0.0300(15) 0.0326(16) 0.0207(13) 0.0025(13) 0.0073(11) -0.0038(12)
O1 0.0367(14) 0.0370(15) 0.0250(12) 0.0024(11) 0.0022(10) 0.0064(11)
O2 0.0283(12) 0.0369(14) 0.0219(11) 0.0003(11) 0.0047(9) 0.0143(10)
O3 0.0338(13) 0.0405(14) 0.0234(12) -0.0015(12) 0.0046(10) 0.0017(11)
O4 0.0326(13) 0.0385(14) 0.0230(11) -0.0051(11) 0.0109(9) 0.0062(11)
O5 0.0338(14) 0.0543(17) 0.0307(13) 0.0010(13) 0.0104(11) 0.0081(13)
O6 0.0237(12) 0.0501(16) 0.0420(14) -0.0036(13) 0.0063(10) -0.0026(11)
O7 0.0305(13) 0.0380(14) 0.0321(13) -0.0015(12) 0.0055(10) 0.0098(11)
O8 0.0258(12) 0.0472(15) 0.0202(11) -0.0025(11) 0.0032(9) -0.0044(11)
O9 0.0356(14) 0.0663(19) 0.0341(14) 0.0006(14) 0.0143(11) -0.0106(13)
O10 0.0280(14) 0.0446(16) 0.0455(15) 0.0065(13) 0.0022(11) -0.0045(12)
O11 0.0224(12) 0.0394(14) 0.0331(12) 0.0031(12) 0.0010(9) -0.0025(10)
O12 0.0313(15) 0.057(2) 0.076(2) 0.0028(18) 0.0037(14) -0.0096(14)
O13 0.0400(18) 0.070(2) 0.108(3) 0.024(2) 0.0183(17) 0.0079(16)
O14 0.0506(16) 0.0405(16) 0.0318(13) -0.0058(13) 0.0138(11) 0.0134(12)
O15 0.0452(16) 0.0502(17) 0.0357(13) 0.0070(13) 0.0234(11) 0.0176(13)
O16 0.0503(18) 0.069(2) 0.0556(19) 0.0139(17) 0.0214(15) 0.0293(16)

loop_
_atom_type_symbol
_atom_type_description
_atom_type_scat_dispersion_real
_atom_type_scat_dispersion_imag
_atom_type_scat_source
C C 0.0181 0.0091 'International Tables Vol C Tables 4.2.6.8 and 6.1.1.4'
H H 0.0000 0.0000 'International Tables Vol C Tables 4.2.6.8 and 6.1.1.4'
N N 0.0311 0.0180 'International Tables Vol C Tables 4.2.6.8 and 6.1.1.4'
O O 0.0492 0.0322 'International Tables Vol C Tables 4.2.6.8 and 6.1.1.4'
Br Br -0.6763 1.2805 'International Tables Vol C Tables 4.2.6.8 and 6.1.1.4'

loop_
_geom_angle_atom_site_label_1
_geom_angle_atom_site_label_2
_geom_angle_atom_site_label_3
_geom_angle
O1 C1 C14 104.6(3)
O1 C1 C15 110.5(3)
C14 C1 C15 111.2(3)
O1 C1 C2 107.1(3)
C14 C1 C2 110.8(3)
C15 C1 C2 112.3(3)
O2 C2 C3 106.8(2)
O2 C2 C1 102.6(3)
C3 C2 C1 119.0(3)
C4 C3 C2 111.2(3)
C4 C3 C8 109.1(3)
C2 C3 C8 117.0(3)
O4 C4 C27 105.7(3)
O4 C4 C3 111.6(3)
C27 C4 C3 120.3(3)
O4 C4 C5 109.2(3)
C27 C4 C5 85.5(3)
C3 C4 C5 121.2(3)
O6 C5 C6 112.3(3)
O6 C5 C4 91.0(3)
C6 C5 C4 119.0(3)
C7 C6 C5 113.4(3)
O7 C7 C6 110.3(3)
O7 C7 C8 113.8(3)
C6 C7 C8 112.7(3)
C28 C8 C7 111.1(3)
C28 C8 C9 105.4(3)
C7 C8 C9 102.0(3)
C28 C8 C3 113.8(3)
C7 C8 C3 105.6(3)
C9 C8 C3 118.4(3)
O14 C9 C10 119.4(3)
O14 C9 C8 119.9(3)
C10 C9 C8 120.5(3)
O15 C10 C11 110.0(3)
O15 C10 C9 107.6(3)
C11 C10 C9 114.2(3)
C12 C11 C10 121.7(3)
C12 C11 C15 119.0(3)
C10 C11 C15 119.1(3)
C11 C12 C13 118.0(3)
C11 C12 C31 125.1(4)
C13 C12 C31 116.9(3)
O8 C13 C12 110.0(3)
O8 C13 C14 105.2(3)
C12 C13 C14 112.2(3)
C13 C14 C1 115.4(3)
C11 C15 C16 116.0(3)
C11 C15 C1 106.4(3)
C16 C15 C1 109.9(3)
C11 C15 C17 109.4(3)
C16 C15 C17 104.1(3)
C1 C15 C17 111.0(3)
O3 C18 O2 124.3(3)
O3 C18 C19 125.9(3)
O2 C18 C19 109.8(3)
C20 C19 C24 120.2(3)
C20 C19 C18 121.1(3)
C24 C19 C18 118.7(3)
C19 C20 C21 119.0(3)
C22 C21 C20 121.0(4)
C21 C22 C23 119.6(4)
C24 C23 C22 119.8(4)
C23 C24 C19 120.3(3)
O5 C25 O4 122.3(3)
O5 C25 C26 127.1(3)
O4 C25 C26 110.5(3)
O6 C27 C4 91.9(3)
O16 C29 O15 123.1(4)
O16 C29 C30 127.5(4)
O15 C29 C30 109.3(4)
O9 C32 O8 124.3(3)
O9 C32 C33 126.1(3)
O8 C32 C33 109.5(3)
O11 C33 C32 108.8(3)
O11 C33 C34 109.2(3)
C32 C33 C34 112.5(3)
N1 C34 C42 115.2(3)
N1 C34 C33 108.9(3)
C42 C34 C33 109.8(3)
O10 C35 N1 121.9(3)
O10 C35 C36 120.9(3)
N1 C35 C36 117.2(3)
C41 C36 C37 119.1(4)
C41 C36 C35 117.7(3)
C37 C36 C35 123.0(3)
C38 C37 C36 120.6(4)
C37 C38 C39 119.7(4)
C40 C39 C38 120.3(4)
C39 C40 C41 120.7(4)
C36 C41 C40 119.6(4)
C47 C42 C43 118.7(3)
C47 C42 C34 123.5(3)
C43 C42 C34 117.8(3)
C42 C43 C44 120.9(4)
C45 C44 C43 119.2(4)
C44 C45 C46 121.7(4)
C45 C46 C47 118.6(4)
C42 C47 C46 121.0(4)
C54 C49 C50 118.2(10)
C54 C49 C48 130.9(8)
C50 C49 C48 110.9(8)
C49 C50 C51 123.7(14)
C52 C51 C50 112.6(14)
C53 C52 C51 125.0(12)
C53 C52 Br1 116.1(13)
C51 C52 Br1 118.0(12)
C52 C53 C54 121.0(15)
C49 C54 C53 118.5(14)
C52A C51A C50A 116.9(8)
C53A C52A C51A 125.7(8)
C53A C52A Br1A 117.9(7)
C51A C52A Br1A 116.2(7)
C52A C53A C54A 115.5(8)
O12 C55 O13 124.3(4)
O13 C56 C57 109.5(5)
C56 C57 C58 110.0(6)
C59 C58 C57 113.4(5)
C60 C59 C58 119.4(6)
C61 C60 C59 179.5(7)
C35 N1 C34 120.6(3)
C18 O2 C2 120.0(3)
C25 O4 C4 119.8(3)
C27 O6 C5 91.1(2)
C32 O8 C13 117.6(3)
C55 O13 C56 119.3(4)
C29 O15 C10 117.2(3)

loop_
_geom_bond_atom_site_label_1
_geom_bond_atom_site_label_2
_geom_bond_distance
C1 O1 1.434(4)
C1 C14 1.553(5)
C1 C15 1.557(5)
C1 C2 1.562(5)
C2 O2 1.458(4)
C2 C3 1.558(5)
C3 C4 1.546(5)
C3 C8 1.579(5)
C4 O4 1.464(4)
C4 C27 1.533(5)
C4 C5 1.547(5)
C5 O6 1.469(4)
C5 C6 1.530(5)
C6 C7 1.527(5)
C7 O7 1.432(4)
C7 C8 1.560(5)
C8 C28 1.550(5)
C8 C9 1.570(5)
C9 O14 1.205(4)
C9 C10 1.536(5)
C10 O15 1.447(4)
C10 C11 1.492(6)
C11 C12 1.338(5)
C11 C15 1.533(5)
C12 C13 1.504(6)
C12 C31 1.517(5)
C13 O8 1.461(4)
C13 C14 1.534(5)
C15 C16 1.551(5)
C15 C17 1.558(6)
C18 O3 1.208(4)
C18 O2 1.334(4)
C18 C19 1.501(5)
C19 C20 1.378(5)
C19 C24 1.401(5)
C20 C21 1.384(5)
C21 C22 1.380(6)
C22 C23 1.396(6)
C23 C24 1.361(6)
C25 O5 1.226(4)
C25 O4 1.343(4)
C25 C26 1.487(5)
C27 O6 1.460(5)
C29 O16 1.177(5)
C29 O15 1.362(5)
C29 C30 1.496(6)
C32 O9 1.202(4)
C32 O8 1.348(4)
C32 C33 1.514(5)
C33 O11 1.426(4)
C33 C34 1.520(5)
C34 N1 1.454(5)
C34 C42 1.516(5)
C35 O10 1.235(4)
C35 N1 1.372(4)
C35 C36 1.500(5)
C36 C41 1.388(5)
C36 C37 1.399(5)
C37 C38 1.369(6)
C38 C39 1.396(6)
C39 C40 1.356(7)
C40 C41 1.394(6)
C42 C47 1.390(6)
C42 C43 1.391(6)
C43 C44 1.395(6)
C44 C45 1.373(7)
C45 C46 1.383(7)
C46 C47 1.399(5)
C48 C49 1.502(6)
C49 C54 1.352(14)
C49 C50 1.416(14)
C50 C51 1.419(12)
C51 C52 1.37(2)
C52 C53 1.334(19)
C52 Br1 1.915(13)
C53 C54 1.402(12)
C50A C51A 1.441(11)
C51A C52A 1.348(14)
C52A C53A 1.338(12)
C52A Br1A 1.938(8)
C53A C54A 1.412(9)
C55 O12 1.208(6)
C55 O13 1.311(6)
C56 O13 1.445(7)
C56 C57 1.534(9)
C57 C58 1.552(9)
C58 C59 1.506(9)
C59 C60 1.463(7)
C60 C61 1.148(7)

loop_
_platon_squeeze_void_nr
_platon_squeeze_void_average_x
_platon_squeeze_void_average_y
_platon_squeeze_void_average_z
_platon_squeeze_void_volume
_platon_squeeze_void_count_electrons
1 0.500 0.027 -0.018 659.6 151.7
2 0.000 0.154 0.000 31.4 1.9
3 0.000 0.527 -0.024 659.6 151.7
4 0.500 0.654 0.000 31.4 1.9
